data_7706793
loop_
_publ_author_name
'Yang, Ya'
'Zhang, Bingbing'
'Wu, Xiaowen'
'Wu, Kui'

_publ_section_title
;
 A series of M<sub>3</sub>PS<sub>4</sub> (M = Ag, Cu and Ag/Cu)
 thiophosphates with diamond-like structures exhibiting large second
 harmonic generation responses and moderate ion conductivities.
;
_journal_issue 12
_journal_name_full 'Dalton transactions (Cambridge, England : 2003)'
_journal_page_first 4129
_journal_page_last 4132
_journal_paper_doi 10.1039/d1dt00366f
_journal_volume 50
_journal_year 2021
_chemical_formula_sum 'Ag3 P S4'
_chemical_formula_weight 482.82
_space_group_crystal_system orthorhombic
_space_group_IT_number 31
_space_group_name_Hall 'P 2ac -2'
_space_group_name_H-M_alt 'P m n 21'
_atom_sites_solution_hydrogens none
_audit_creation_method SHELXL-2016/6
_audit_update_record
;
2021-01-23 deposited with the CCDC.	2021-03-05 downloaded from the CCDC.
;
_cell_angle_alpha 90
_cell_angle_beta 90
_cell_angle_gamma 90
_cell_formula_units_Z 2
_cell_length_a 7.6383(13)
_cell_length_b 6.8528(11)
_cell_length_c 6.4976(11)
_cell_measurement_reflns_used 754
_cell_measurement_temperature 293(2)
_cell_measurement_theta_max 26.61
_cell_measurement_theta_min 3.99
_cell_volume 340.11(10)
_computing_cell_refinement 'Bruker SMART'
_computing_data_collection 'Bruker SMART'
_computing_data_reduction 'Bruker SAINT'
_computing_molecular_graphics 'Bruker SHELXTL'
_computing_publication_material 'Bruker SHELXTL'
_computing_structure_refinement 'Bruker SHELXTL'
_computing_structure_solution 'Bruker SHELXTL'
_diffrn_ambient_temperature 293(2)
_diffrn_measured_fraction_theta_full 1.000
_diffrn_measured_fraction_theta_max 1.000
_diffrn_measurement_device_type 'CCD area detector'
_diffrn_measurement_method 'phi and omega scans'
_diffrn_radiation_type MoK\a
_diffrn_radiation_wavelength 0.71073
_diffrn_reflns_av_R_equivalents 0.0255
_diffrn_reflns_av_unetI/netI 0.0265
_diffrn_reflns_Laue_measured_fraction_full 1.000
_diffrn_reflns_Laue_measured_fraction_max 1.000
_diffrn_reflns_limit_h_max 9
_diffrn_reflns_limit_h_min -6
_diffrn_reflns_limit_k_max 7
_diffrn_reflns_limit_k_min -8
_diffrn_reflns_limit_l_max 7
_diffrn_reflns_limit_l_min -7
_diffrn_reflns_number 1917
_diffrn_reflns_point_group_measured_fraction_full 1.000
_diffrn_reflns_point_group_measured_fraction_max 1.000
_diffrn_reflns_theta_full 24.982
_diffrn_reflns_theta_max 24.982
_diffrn_reflns_theta_min 2.973
_diffrn_source 'sealed tube'
_exptl_absorpt_coefficient_mu 9.890
_exptl_absorpt_correction_type multi-scan
_exptl_absorpt_process_details SADABS
_exptl_crystal_colour red
_exptl_crystal_density_diffrn 4.715
_exptl_crystal_description blcok
_exptl_crystal_F_000 440
_exptl_crystal_size_max 0.137
_exptl_crystal_size_mid 0.114
_exptl_crystal_size_min 0.095
_exptl_transmission_factor_max 0.7456
_exptl_transmission_factor_min 0.6145
_refine_diff_density_max 0.938
_refine_diff_density_min -1.034
_refine_diff_density_rms 0.148
_refine_ls_abs_structure_details
;
 Refined as an inversion twin.
;
_refine_ls_abs_structure_Flack 0.11(10)
_refine_ls_extinction_expression Fc^*^=kFc[1+0.001xFc^2^\l^3^/sin(2\q)]^-1/4^
_refine_ls_extinction_method 'SHELXL-2016/6 (Sheldrick 2016)'
_refine_ls_goodness_of_fit_ref 1.099
_refine_ls_hydrogen_treatment none
_refine_ls_matrix_type full
_refine_ls_number_parameters 45
_refine_ls_number_reflns 650
_refine_ls_number_restraints 1
_refine_ls_restrained_S_all 1.098
_refine_ls_R_factor_all 0.0298
_refine_ls_R_factor_gt 0.0260
_refine_ls_shift/su_max 0.000
_refine_ls_shift/su_mean 0.000
_refine_ls_structure_factor_coef Fsqd
_refine_ls_weighting_details 'w=1/[\s^2^(Fo^2^)+1.7079P] where P=(Fo^2^+2Fc^2^)/3'
_refine_ls_weighting_scheme calc
_refine_ls_wR_factor_gt 0.0430
_refine_ls_wR_factor_ref 0.0441
_reflns_Friedel_coverage 0.826
_reflns_Friedel_fraction_full 1.000
_reflns_Friedel_fraction_max 1.000
_reflns_number_gt 609
_reflns_number_total 650
_reflns_threshold_expression 'I > 2\s(I)'
_cod_data_source_file d1dt00366f2.cif
_cod_data_source_block 1_CCDC1
_cod_depositor_comments 'Adding full bibliography for 7706792--7706794.cif.'
_cod_database_code 7706793
_shelx_shelxl_version_number 2016/6
_shelx_space_group_comment
;
The symmetry employed for this shelxl refinement is uniquely defined
by the following loop, which should always be used as a source of
symmetry information in preference to the above space-group names.
They are only intended as comments.
;
_shelx_estimated_absorpt_t_min 0.6145
_shelx_estimated_absorpt_t_max 0.7456

loop_
_space_group_symop_operation_xyz
'x, y, z'
'-x+1/2, -y, z+1/2'
'-x, y, z'
'x+1/2, -y, z+1/2'

loop_
_atom_site_label
_atom_site_type_symbol
_atom_site_fract_x
_atom_site_fract_y
_atom_site_fract_z
_atom_site_U_iso_or_equiv
_atom_site_adp_type
_atom_site_occupancy
_atom_site_site_symmetry_order
_atom_site_calc_flag
_atom_site_refinement_flags_posn
_atom_site_refinement_flags_adp
_atom_site_refinement_flags_occupancy
_atom_site_disorder_assembly
_atom_site_disorder_group
Ag1 Ag 0.500000 0.6452(2) 0.3811(2) 0.0497(5) Uani 1 2 d S T P . .
Ag2 Ag 0.77154(13) 1.20168(12) 0.43117(12) 0.0428(3) Uani 1 1 d . . . . .
S1 S 0.7809(3) 0.8416(4) 0.3091(4) 0.0225(6) Uani 1 1 d . . . . .
S2 S 1.000000 0.6922(6) 0.7205(6) 0.0269(9) Uani 1 2 d S T P . .
S3 S 1.000000 0.4210(5) 0.2782(6) 0.0211(8) Uani 1 2 d S T P . .
P1 P 1.000000 0.6953(4) 0.4049(7) 0.0103(7) Uani 1 2 d S T P . .

loop_
_atom_site_aniso_label
_atom_site_aniso_U_11
_atom_site_aniso_U_22
_atom_site_aniso_U_33
_atom_site_aniso_U_23
_atom_site_aniso_U_13
_atom_site_aniso_U_12
Ag1 0.0461(8) 0.0559(9) 0.0472(11) -0.0134(8) 0.000 0.000
Ag2 0.0514(6) 0.0402(5) 0.0368(6) 0.0041(6) 0.0040(7) 0.0007(5)
S1 0.0204(13) 0.0205(13) 0.0266(14) -0.0011(11) -0.0075(12) 0.0046(12)
S2 0.029(2) 0.038(2) 0.0136(18) 0.0004(18) 0.000 0.000
S3 0.026(2) 0.0138(17) 0.023(2) -0.0038(16) 0.000 0.000
P1 0.0129(16) 0.0105(14) 0.0075(19) -0.0009(17) 0.000 0.000

loop_
_atom_type_symbol
_atom_type_description
_atom_type_scat_dispersion_real
_atom_type_scat_dispersion_imag
_atom_type_scat_source
Ag Ag -0.8971 1.1015 'International Tables Vol C Tables 4.2.6.8 and 6.1.1.4'
P P 0.1023 0.0942 'International Tables Vol C Tables 4.2.6.8 and 6.1.1.4'
S S 0.1246 0.1234 'International Tables Vol C Tables 4.2.6.8 and 6.1.1.4'

loop_
_geom_angle_atom_site_label_1
_geom_angle_atom_site_label_2
_geom_angle_atom_site_label_3
_geom_angle
_geom_angle_site_symmetry_1
_geom_angle_site_symmetry_3
_geom_angle_publ_flag
S2 Ag1 S1 113.68(7) 2_664 3_655 ?
S2 Ag1 S1 113.68(7) 2_664 . ?
S1 Ag1 S1 112.82(12) 3_655 . ?
S2 Ag1 S3 104.33(13) 2_664 2_665 ?
S1 Ag1 S3 105.62(7) 3_655 2_665 ?
S1 Ag1 S3 105.62(7) . 2_665 ?
S1 Ag2 S3 124.79(11) 2_675 1_565 ?
S1 Ag2 S2 115.04(10) 2_675 2_674 ?
S3 Ag2 S2 100.34(10) 1_565 2_674 ?
S1 Ag2 S1 101.04(7) 2_675 . ?
S3 Ag2 S1 115.45(10) 1_565 . ?
S2 Ag2 S1 97.34(12) 2_674 . ?
P1 S1 Ag2 111.74(16) . 2_674 ?
P1 S1 Ag1 111.69(13) . . ?
Ag2 S1 Ag1 89.02(9) 2_674 . ?
P1 S1 Ag2 113.31(15) . . ?
Ag2 S1 Ag2 114.08(10) 2_674 . ?
Ag1 S1 Ag2 114.76(10) . . ?
P1 S2 Ag1 114.9(2) . 2_665 ?
P1 S2 Ag2 121.71(10) . 4_575 ?
Ag1 S2 Ag2 92.21(11) 2_665 4_575 ?
P1 S2 Ag2 121.71(10) . 2_675 ?
Ag1 S2 Ag2 92.21(11) 2_665 2_675 ?
Ag2 S2 Ag2 106.46(15) 4_575 2_675 ?
P1 S3 Ag2 112.95(15) . 1_545 ?
P1 S3 Ag2 112.95(15) . 3_745 ?
Ag2 S3 Ag2 88.17(12) 1_545 3_745 ?
P1 S3 Ag1 123.6(2) . 2_664 ?
Ag2 S3 Ag1 106.66(11) 1_545 2_664 ?
Ag2 S3 Ag1 106.66(11) 3_745 2_664 ?
S1 P1 S1 109.6(2) . 3_755 ?
S1 P1 S2 107.99(16) . . ?
S1 P1 S2 107.99(16) 3_755 . ?
S1 P1 S3 109.07(17) . . ?
S1 P1 S3 109.07(17) 3_755 . ?
S2 P1 S3 113.0(2) . . ?

loop_
_geom_bond_atom_site_label_1
_geom_bond_atom_site_label_2
_geom_bond_distance
_geom_bond_site_symmetry_2
_geom_bond_publ_flag
Ag1 S2 2.537(5) 2_664 ?
Ag1 S1 2.576(3) 3_655 ?
Ag1 S1 2.576(3) . ?
Ag1 S3 2.620(4) 2_665 ?
Ag2 S1 2.506(3) 2_675 ?
Ag2 S3 2.508(3) 1_565 ?
Ag2 S2 2.589(3) 2_674 ?
Ag2 S1 2.593(3) . ?
S1 P1 2.048(3) . ?
S2 P1 2.051(6) . ?
S3 P1 2.052(5) . ?
